data_7012059
loop_
_publ_author_name
'Cole, Sarah C.'
'Coles, Martyn P.'
'Hitchcock, Peter B.'

_publ_section_title
;
 Transition-metal imido-boroxide complexes: a structural and
 spectroscopic investigation of the influence of boron
;
_journal_issue 22
_journal_name_full 'Journal of the Chemical Society, Dalton Transactions'
_journal_page_first 4168
_journal_paper_doi 10.1039/b207277g
_journal_year 2002
_chemical_compound_source 'synthesis as described'
_chemical_formula_moiety 'C44 H62 B2 Mo N2 O2'
_chemical_formula_sum 'C44 H62 B2 Mo N2 O2'
_chemical_formula_weight 768.52
_chemical_name_common '[Zn{N(SiMe3)2}{MesNPPh2CHPPh2NMes}]'
_space_group_IT_number 41
_symmetry_cell_setting orthorhombic
_symmetry_Int_Tables_number 41
_symmetry_space_group_name_Hall 'A 2 -2ab'
_symmetry_space_group_name_H-M 'A b a 2'
_atom_sites_solution_hydrogens geom
_atom_sites_solution_primary direct
_atom_sites_solution_secondary difmap
_audit_conform_dict_location ftp://ftp.iucr.org/pub/cif_core.dic
_audit_conform_dict_name cif_core.dic
_audit_conform_dict_version 2.2
_audit_creation_date 2002-03-22T14:19:04-00:00
_audit_creation_method 'WinGX routine CIF_UPDATE'
_cell_angle_alpha 90
_cell_angle_beta 90
_cell_angle_gamma 90
_cell_formula_units_Z 4
_cell_length_a 19.0505(6)
_cell_length_b 27.3517(7)
_cell_length_c 8.4738(2)
_cell_measurement_reflns_used 10905
_cell_measurement_temperature 173(2)
_cell_measurement_theta_max 25.028
_cell_measurement_theta_min 3.705
_cell_measurement_wavelength 0.71073
_cell_volume 4415.4(2)
_computing_cell_refinement 'HKL Scalepack (Otwinowski & Minor 1997)'
_computing_data_collection 'Collect (Nonius BV, 1997-2000)'
_computing_data_reduction 'HKL Denzo and Scalepack (Otwinowski & Minor 1997)'
_computing_molecular_graphics 'Ortep-3 for Windows (Farrugia, 1997)'
_computing_publication_material 'WinGX publication routines (Farrugia, 1999)'
_computing_structure_refinement 'SHELXL-97 (Sheldrick, 1997)'
_computing_structure_solution 'SHELXS-97 (Sheldrick, 1997)'
_diffrn_ambient_temperature 173(2)
_diffrn_measured_fraction_theta_full 0.912
_diffrn_measured_fraction_theta_max 0.912
_diffrn_measurement_device '95mm CCD camera on \k-goniostat'
_diffrn_measurement_device_type KappaCCD
_diffrn_measurement_method CCD
_diffrn_orient_matrix_type 'by Nonius Collect from scalepack cell'
_diffrn_orient_matrix_UB_11 0.86479E-1
_diffrn_orient_matrix_UB_12 0.242136E-1
_diffrn_orient_matrix_UB_13 0.81954E-2
_diffrn_orient_matrix_UB_21 -0.767717E-1
_diffrn_orient_matrix_UB_22 0.273907E-1
_diffrn_orient_matrix_UB_23 -0.65379E-2
_diffrn_orient_matrix_UB_31 -0.235379E-1
_diffrn_orient_matrix_UB_32 -0.3765E-3
_diffrn_orient_matrix_UB_33 0.514345E-1
_diffrn_radiation_monochromator graphite
_diffrn_radiation_probe x-ray
_diffrn_radiation_type MoK\a
_diffrn_radiation_wavelength 0.71073
_diffrn_reflns_av_R_equivalents 0.0721
_diffrn_reflns_av_unetI/netI 0.047
_diffrn_reflns_limit_h_max 21
_diffrn_reflns_limit_h_min -22
_diffrn_reflns_limit_k_max 28
_diffrn_reflns_limit_k_min -32
_diffrn_reflns_limit_l_max 9
_diffrn_reflns_limit_l_min -10
_diffrn_reflns_number 14970
_diffrn_reflns_theta_full 25.96
_diffrn_reflns_theta_max 25.96
_diffrn_reflns_theta_min 3.92
_exptl_absorpt_coefficient_mu 0.332
_exptl_absorpt_correction_T_max 0.8449
_exptl_absorpt_correction_T_min 0.7779
_exptl_absorpt_correction_type multi-scan
_exptl_absorpt_process_details
;
[c.f. r.h. blessing, acta cryst. (1995), a51, 33-38]
;
_exptl_crystal_colour colourless
_exptl_crystal_density_diffrn 1.156
_exptl_crystal_density_method 'not measured'
_exptl_crystal_description prism
_exptl_crystal_F_000 1632
_exptl_crystal_size_max 0.4
_exptl_crystal_size_mid 0.3
_exptl_crystal_size_min 0.3
_refine_diff_density_max 0.308
_refine_diff_density_min -0.434
_refine_diff_density_rms 0.056
_refine_ls_abs_structure_details 'Flack H D (1983), Acta Cryst. A39, 876-881'
_refine_ls_abs_structure_Flack 0.06(5)
_refine_ls_extinction_method none
_refine_ls_goodness_of_fit_ref 1.034
_refine_ls_hydrogen_treatment 'riding; torsion refined for o-methyls'
_refine_ls_matrix_type full
_refine_ls_number_parameters 235
_refine_ls_number_reflns 3706
_refine_ls_number_restraints 1
_refine_ls_restrained_S_all 1.034
_refine_ls_R_factor_all 0.0609
_refine_ls_R_factor_gt 0.0387
_refine_ls_shift/su_max 0.001
_refine_ls_shift/su_mean 0
_refine_ls_structure_factor_coef Fsqd
_refine_ls_weighting_details 'calc w=1/[\s^2^(Fo^2^)+(0.0292P)^2^+8.4475P] where P=(Fo^2^+2Fc^2^)/3'
_refine_ls_weighting_scheme calc
_refine_ls_wR_factor_gt 0.0795
_refine_ls_wR_factor_ref 0.0909
_reflns_number_gt 2900
_reflns_number_total 3706
_reflns_threshold_expression >2sigma(I)
_cod_data_source_file b207277g.txt
_cod_data_source_block (1)mar1402
_cod_original_sg_symbol_H-M Aba2
_cod_database_code 7012059

loop_
_symmetry_equiv_pos_as_xyz
'x, y, z'
'-x, -y, z'
'-x+1/2, y, z+1/2'
'x+1/2, -y, z+1/2'
'x, y+1/2, z+1/2'
'-x, -y+1/2, z+1/2'
'-x+1/2, y+1/2, z+1'
'x+1/2, -y+1/2, z+1'

loop_
_atom_site_label
_atom_site_type_symbol
_atom_site_fract_x
_atom_site_fract_y
_atom_site_fract_z
_atom_site_U_iso_or_equiv
_atom_site_adp_type
_atom_site_occupancy
_atom_site_symmetry_multiplicity
_atom_site_calc_flag
_atom_site_refinement_flags
_atom_site_disorder_assembly
_atom_site_disorder_group
Mo Mo 0 0 0.71597(8) 0.03085(12) Uani 1 2 d S . .
B B 0.0073(2) 0.10453(15) 0.5483(5) 0.0313(10) Uani 1 1 d . . .
O O -0.00527(14) 0.05732(9) 0.5869(3) 0.0390(7) Uani 1 1 d . . .
N N 0.07419(19) -0.00009(11) 0.8329(5) 0.0474(9) Uani 1 1 d . . .
C1 C 0.1207(3) 0.00028(18) 0.9706(7) 0.0678(16) Uani 1 1 d . . .
C2 C 0.1211(3) 0.05137(19) 1.0395(6) 0.0663(15) Uani 1 1 d . . .
H2A H 0.1383 0.0745 0.9601 0.1 Uiso 1 1 calc R . .
H2B H 0.1519 0.0522 1.1321 0.1 Uiso 1 1 calc R . .
H2C H 0.0733 0.0604 1.0708 0.1 Uiso 1 1 calc R . .
C3 C 0.1947(4) -0.0119(3) 0.9101(10) 0.126(3) Uani 1 1 d . . .
H3A H 0.2095 0.0131 0.8341 0.189 Uiso 1 1 calc R . .
H3B H 0.1941 -0.0439 0.8585 0.189 Uiso 1 1 calc R . .
H3C H 0.2275 -0.0125 0.999 0.189 Uiso 1 1 calc R . .
C4 C 0.0947(5) -0.0366(3) 1.0895(9) 0.160(5) Uani 1 1 d . . .
H4A H 0.095 -0.0693 1.042 0.24 Uiso 1 1 calc R . .
H4B H 0.0468 -0.0282 1.1215 0.24 Uiso 1 1 calc R . .
H4C H 0.1255 -0.0363 1.1822 0.24 Uiso 1 1 calc R . .
C5 C -0.03942(19) 0.12810(14) 0.4153(5) 0.0329(9) Uani 1 1 d . . .
C6 C -0.0100(2) 0.15594(14) 0.2919(5) 0.0375(9) Uani 1 1 d . . .
C7 C -0.0536(2) 0.17659(16) 0.1770(5) 0.0438(12) Uani 1 1 d . . .
H7 H -0.0331 0.1945 0.0927 0.053 Uiso 1 1 calc R . .
C8 C -0.1260(2) 0.17173(15) 0.1827(5) 0.0469(13) Uani 1 1 d . . .
C9 C -0.1546(2) 0.14500(15) 0.3048(6) 0.0463(11) Uani 1 1 d . . .
H9 H -0.2042 0.1418 0.3106 0.056 Uiso 1 1 calc R . .
C10 C -0.1132(2) 0.12244(14) 0.4207(5) 0.0390(10) Uani 1 1 d . . .
C11 C 0.0684(2) 0.16398(16) 0.2763(6) 0.0476(13) Uani 1 1 d . . .
H11A H 0.0781 0.1823 0.1794 0.071 Uiso 1 1 calc R . .
H11B H 0.0923 0.1323 0.2718 0.071 Uiso 1 1 calc R . .
H11C H 0.0854 0.1825 0.3675 0.071 Uiso 1 1 calc R . .
C12 C -0.1720(3) 0.1953(2) 0.0587(7) 0.0703(16) Uani 1 1 d . . .
H12A H -0.1426 0.2126 -0.0178 0.105 Uiso 0.5 1 calc PR . .
H12B H -0.2041 0.2185 0.1093 0.105 Uiso 0.5 1 calc PR . .
H12C H -0.1993 0.17 0.0042 0.105 Uiso 0.5 1 calc PR . .
H12D H -0.2214 0.1881 0.0816 0.105 Uiso 0.5 1 calc PR . .
H12E H -0.1599 0.1823 -0.0455 0.105 Uiso 0.5 1 calc PR . .
H12F H -0.1647 0.2308 0.0596 0.105 Uiso 0.5 1 calc PR . .
C13 C -0.1495(2) 0.09422(19) 0.5498(6) 0.0583(13) Uani 1 1 d . . .
H13A H -0.1458 0.0591 0.5283 0.087 Uiso 1 1 calc R . .
H13B H -0.1991 0.1036 0.5539 0.087 Uiso 1 1 calc R . .
H13C H -0.1272 0.1016 0.6513 0.087 Uiso 1 1 calc R . .
C14 C 0.0663(2) 0.13324(13) 0.6403(5) 0.0329(9) Uani 1 1 d . . .
C15 C 0.0496(2) 0.17533(13) 0.7282(6) 0.0412(10) Uani 1 1 d . . .
C16 C 0.1021(3) 0.19973(16) 0.8108(6) 0.0608(14) Uani 1 1 d . . .
H16 H 0.0902 0.2276 0.8719 0.073 Uiso 1 1 calc R . .
C17 C 0.1708(3) 0.1845(2) 0.8063(7) 0.0693(17) Uani 1 1 d . . .
C18 C 0.1873(2) 0.14421(17) 0.7204(8) 0.0630(14) Uani 1 1 d . . .
H18 H 0.2348 0.1337 0.7176 0.076 Uiso 1 1 calc R . .
C19 C 0.1373(2) 0.11776(16) 0.6364(6) 0.0431(11) Uani 1 1 d . . .
C20 C -0.0253(2) 0.19412(16) 0.7323(8) 0.0606(14) Uani 1 1 d . . .
H20A H -0.0404 0.2024 0.625 0.091 Uiso 1 1 calc R . .
H20B H -0.0277 0.2233 0.7991 0.091 Uiso 1 1 calc R . .
H20C H -0.0562 0.1688 0.7754 0.091 Uiso 1 1 calc R . .
C21 C 0.2273(4) 0.2130(2) 0.8949(8) 0.110(3) Uani 1 1 d . . .
H21A H 0.2058 0.2407 0.9499 0.165 Uiso 0.5 1 calc PR . .
H21B H 0.2623 0.2251 0.8197 0.165 Uiso 0.5 1 calc PR . .
H21C H 0.2501 0.1915 0.9718 0.165 Uiso 0.5 1 calc PR . .
H21D H 0.273 0.1975 0.8777 0.165 Uiso 0.5 1 calc PR . .
H21E H 0.2165 0.2131 1.0079 0.165 Uiso 0.5 1 calc PR . .
H21F H 0.2287 0.2467 0.8558 0.165 Uiso 0.5 1 calc PR . .
C22 C 0.1600(2) 0.07474(18) 0.5359(7) 0.0608(14) Uani 1 1 d . . .
H22A H 0.2052 0.0821 0.4861 0.091 Uiso 1 1 calc R . .
H22B H 0.1247 0.0687 0.4542 0.091 Uiso 1 1 calc R . .
H22C H 0.1648 0.0456 0.6026 0.091 Uiso 1 1 calc R . .

loop_
_atom_site_aniso_label
_atom_site_aniso_U_11
_atom_site_aniso_U_22
_atom_site_aniso_U_33
_atom_site_aniso_U_23
_atom_site_aniso_U_13
_atom_site_aniso_U_12
Mo 0.0357(2) 0.01976(17) 0.0371(2) 0 0 0.0000(2)
B 0.031(2) 0.030(2) 0.033(2) 0.0003(17) 0.005(2) 0.0019(19)
O 0.0431(16) 0.0252(13) 0.0488(17) 0.0047(12) -0.0106(14) -0.0032(12)
N 0.056(2) 0.0315(17) 0.055(2) 0.0024(19) -0.0203(18) 0.0007(17)
C1 0.087(4) 0.047(3) 0.070(3) 0.007(3) -0.049(3) -0.005(3)
C2 0.078(4) 0.065(3) 0.056(3) -0.007(3) -0.018(3) -0.012(3)
C3 0.095(5) 0.132(6) 0.151(8) -0.066(5) -0.083(5) 0.054(5)
C4 0.228(10) 0.115(6) 0.138(7) 0.090(6) -0.127(7) -0.091(7)
C5 0.033(2) 0.030(2) 0.036(2) -0.0034(17) -0.0070(18) 0.0030(17)
C6 0.045(3) 0.0303(19) 0.037(2) -0.0020(17) -0.008(2) 0.0012(19)
C7 0.055(3) 0.045(2) 0.031(3) 0.0070(19) -0.008(2) 0.001(2)
C8 0.057(3) 0.043(2) 0.040(4) -0.003(2) -0.018(2) 0.013(2)
C9 0.039(2) 0.045(2) 0.055(3) -0.009(2) -0.014(2) 0.010(2)
C10 0.041(2) 0.029(2) 0.047(3) -0.0035(18) -0.009(2) 0.0008(18)
C11 0.046(3) 0.050(3) 0.047(3) 0.011(2) 0.001(2) -0.006(2)
C12 0.068(4) 0.082(4) 0.060(3) 0.013(3) -0.026(3) 0.019(3)
C13 0.038(2) 0.064(3) 0.073(4) 0.013(3) -0.005(3) -0.007(2)
C14 0.039(2) 0.0294(19) 0.030(2) 0.0090(17) -0.0040(18) -0.0056(17)
C15 0.055(2) 0.0351(19) 0.033(2) 0.003(2) -0.007(3) -0.0095(17)
C16 0.099(4) 0.040(3) 0.043(3) 0.002(2) -0.025(3) -0.018(3)
C17 0.071(4) 0.068(4) 0.069(4) 0.034(3) -0.040(3) -0.034(3)
C18 0.044(2) 0.067(3) 0.078(3) 0.037(4) -0.026(3) -0.016(2)
C19 0.035(2) 0.044(2) 0.051(3) 0.020(2) -0.007(2) -0.008(2)
C20 0.075(3) 0.050(2) 0.057(4) -0.018(3) -0.005(4) 0.008(2)
C21 0.128(6) 0.099(5) 0.103(5) 0.030(4) -0.076(5) -0.067(4)
C22 0.041(3) 0.062(3) 0.079(4) 0.014(3) 0.006(3) 0.006(2)

loop_
_atom_type_symbol
_atom_type_description
_atom_type_scat_dispersion_real
_atom_type_scat_dispersion_imag
_atom_type_scat_source
C C 0.0033 0.0016 'International Tables Vol C Tables 4.2.6.8 and 6.1.1.4'
H H 0 0 'International Tables Vol C Tables 4.2.6.8 and 6.1.1.4'
B B 0.0013 0.0007 'International Tables Vol C Tables 4.2.6.8 and 6.1.1.4'
Mo Mo -1.6832 0.6857 'International Tables Vol C Tables 4.2.6.8 and 6.1.1.4'
N N 0.0061 0.0033 'International Tables Vol C Tables 4.2.6.8 and 6.1.1.4'
O O 0.0106 0.006 'International Tables Vol C Tables 4.2.6.8 and 6.1.1.4'

loop_
_geom_angle_atom_site_label_1
_geom_angle_atom_site_label_2
_geom_angle_atom_site_label_3
_geom_angle
_geom_angle_site_symmetry_1
_geom_angle_site_symmetry_3
_geom_angle_publ_flag
N Mo N 110.0(3) . 2 ?
N Mo O 106.48(14) . 2 ?
N Mo O 111.83(14) 2 2 ?
N Mo O 111.83(14) . . ?
N Mo O 106.48(14) 2 . ?
O Mo O 110.33(17) 2 . ?
O B C5 117.6(4) . . ?
O B C14 118.8(4) . . ?
C5 B C14 123.6(3) . . ?
B O Mo 155.5(3) . . ?
C1 N Mo 162.2(4) . . ?
N C1 C4 109.2(4) . . ?
N C1 C2 108.4(4) . . ?
C4 C1 C2 111.2(6) . . ?
N C1 C3 106.7(5) . . ?
C4 C1 C3 112.3(6) . . ?
C2 C1 C3 108.9(5) . . ?
C6 C5 C10 118.6(4) . . ?
C6 C5 B 121.8(3) . . ?
C10 C5 B 119.6(4) . . ?
C7 C6 C5 119.8(4) . . ?
C7 C6 C11 117.8(4) . . ?
C5 C6 C11 122.3(4) . . ?
C8 C7 C6 121.9(4) . . ?
C9 C8 C7 118.1(4) . . ?
C9 C8 C12 121.1(4) . . ?
C7 C8 C12 120.8(4) . . ?
C8 C9 C10 122.4(4) . . ?
C9 C10 C5 119.2(4) . . ?
C9 C10 C13 118.4(4) . . ?
C5 C10 C13 122.3(4) . . ?
C15 C14 C19 118.2(4) . . ?
C15 C14 B 120.5(3) . . ?
C19 C14 B 121.3(4) . . ?
C16 C15 C14 119.7(4) . . ?
C16 C15 C20 120.2(4) . . ?
C14 C15 C20 120.1(4) . . ?
C17 C16 C15 121.7(5) . . ?
C18 C17 C16 118.8(4) . . ?
C18 C17 C21 121.0(6) . . ?
C16 C17 C21 120.3(6) . . ?
C17 C18 C19 122.6(4) . . ?
C18 C19 C14 119.1(4) . . ?
C18 C19 C22 119.7(4) . . ?
C14 C19 C22 121.1(4) . . ?

loop_
_geom_bond_atom_site_label_1
_geom_bond_atom_site_label_2
_geom_bond_distance
_geom_bond_site_symmetry_2
_geom_bond_publ_flag
Mo N 1.726(3) . ?
Mo N 1.726(3) 2 ?
Mo O 1.914(2) 2 ?
Mo O 1.914(2) . ?
B O 1.353(5) . ?
B C5 1.575(6) . ?
B C14 1.577(6) . ?
N C1 1.466(6) . ?
C1 C4 1.509(8) . ?
C1 C2 1.514(7) . ?
C1 C3 1.536(9) . ?
C5 C6 1.410(6) . ?
C5 C10 1.415(5) . ?
C6 C7 1.399(5) . ?
C6 C11 1.514(5) . ?
C7 C8 1.385(6) . ?
C8 C9 1.380(6) . ?
C8 C12 1.513(6) . ?
C9 C10 1.403(6) . ?
C10 C13 1.507(6) . ?
C14 C15 1.408(6) . ?
C14 C19 1.418(5) . ?
C15 C16 1.392(6) . ?
C15 C20 1.517(6) . ?
C16 C17 1.373(7) . ?
C17 C18 1.358(8) . ?
C17 C21 1.526(7) . ?
C18 C19 1.392(6) . ?
C19 C22 1.515(7) . ?
